data_2213366
loop_
_publ_author_name
'Ng, Seik Weng'

_publ_section_title
;
 Low-temperature redetermination of 1<i>H</i>-indole-3-carbaldehyde
;
_journal_coeditor_code HB2388
_journal_issue 5
_journal_name_full 'Acta Crystallographica Section E'
_journal_page_first o2732
_journal_page_last o2732
_journal_paper_doi 10.1107/S1600536807019915
_journal_volume 63
_journal_year 2007
_chemical_formula_iupac 'C9 H7 N O'
_chemical_formula_moiety 'C9 H7 N O'
_chemical_formula_sum 'C9 H7 N O'
_chemical_formula_weight 145.16
_chemical_name_systematic
;
1H-indole-3-carbaldehyde
;
_space_group_IT_number 29
_symmetry_cell_setting orthorhombic
_symmetry_space_group_name_Hall 'P 2c -2ac'
_symmetry_space_group_name_H-M 'P c a 21'
_atom_sites_solution_hydrogens geom
_atom_sites_solution_primary direct
_atom_sites_solution_secondary difmap
_audit_creation_method SHELXL-97
_cell_angle_alpha 90.00
_cell_angle_beta 90.00
_cell_angle_gamma 90.00
_cell_formula_units_Z 4
_cell_length_a 13.90160(10)
_cell_length_b 5.86550(10)
_cell_length_c 8.59280(10)
_cell_measurement_reflns_used 4178
_cell_measurement_temperature 173(2)
_cell_measurement_theta_max 29.8
_cell_measurement_theta_min 2.9
_cell_volume 700.655(15)
_computing_cell_refinement 'SAINT (Bruker, 2004)'
_computing_data_collection 'APEXII (Bruker, 2004)'
_computing_data_reduction SAINT
_computing_molecular_graphics 'X-SEED (Barbour, 2001)'
_computing_publication_material 'publCIF (Westrip, 2007)'
_computing_structure_refinement 'SHELXL97 (Sheldrick, 1997)'
_computing_structure_solution 'SHELXS97 (Sheldrick, 1997)'
_diffrn_ambient_temperature 173(2)
_diffrn_measured_fraction_theta_full 1.00
_diffrn_measured_fraction_theta_max 1.00
_diffrn_measurement_device_type 'Bruker APEXII CCD'
_diffrn_measurement_method '\f and \w'
_diffrn_radiation_monochromator graphite
_diffrn_radiation_source 'medium-focus sealed tube'
_diffrn_radiation_type MoK\a
_diffrn_radiation_wavelength 0.71073
_diffrn_reflns_av_R_equivalents 0.041
_diffrn_reflns_av_sigmaI/netI 0.022
_diffrn_reflns_limit_h_max 19
_diffrn_reflns_limit_h_min -19
_diffrn_reflns_limit_k_max 8
_diffrn_reflns_limit_k_min -8
_diffrn_reflns_limit_l_max 12
_diffrn_reflns_limit_l_min -12
_diffrn_reflns_number 11794
_diffrn_reflns_theta_full 30.0
_diffrn_reflns_theta_max 30.0
_diffrn_reflns_theta_min 2.9
_diffrn_standards_decay_% 0
_diffrn_standards_interval_count 0
_diffrn_standards_interval_time 0
_diffrn_standards_number 0
_exptl_absorpt_coefficient_mu 0.091
_exptl_absorpt_correction_type none
_exptl_crystal_colour Colorless
_exptl_crystal_density_diffrn 1.376
_exptl_crystal_density_method 'not measured'
_exptl_crystal_description Needle
_exptl_crystal_F_000 304
_exptl_crystal_size_max 0.40
_exptl_crystal_size_mid 0.12
_exptl_crystal_size_min 0.09
_refine_diff_density_max 0.27
_refine_diff_density_min -0.16
_refine_ls_abs_structure_details none
_refine_ls_extinction_method none
_refine_ls_goodness_of_fit_ref 1.10
_refine_ls_hydrogen_treatment refall
_refine_ls_matrix_type full
_refine_ls_number_parameters 128
_refine_ls_number_reflns 1086
_refine_ls_number_restraints 1
_refine_ls_restrained_S_all 1.10
_refine_ls_R_factor_all 0.044
_refine_ls_R_factor_gt 0.036
_refine_ls_shift/su_max 0.001
_refine_ls_shift/su_mean 0.000
_refine_ls_structure_factor_coef Fsqd
_refine_ls_weighting_details 'calc w=1/[\s^2^(Fo^2^)+(0.0608P)^2^+0.0666P] where P=(Fo^2^+2Fc^2^)/3'
_refine_ls_weighting_scheme calc
_refine_ls_wR_factor_gt 0.091
_refine_ls_wR_factor_ref 0.096
_reflns_number_gt 966
_reflns_number_total 1086
_reflns_threshold_expression I>2\s(I)
_cod_data_source_file hb2388.cif
_cod_data_source_block I
_cod_depositor_comments
;
The following automatic conversions were performed:
'_symmetry_cell_setting' value 'Orthorhombic' changed to 'orthorhombic'
according to '/home/saulius/struct/CIF-dictionaries/cif_core.dic'
dictionary named 'cif_core.dic' version 2.4.1 from 2010-06-29.

Automatic conversion script
Id: cif_fix_enum 1527 2010-12-29 10:47:43Z saulius 

The following automatic conversions were performed:

'_symmetry_cell_setting' value 'Orthorhombic' changed to
'orthorhombic' according to
/home/saulius/struct/CIF-dictionaries/cif_core.dic dictionary named
'cif_core.dic' version 2.4.1 from 2010-06-29.

Automatic conversion script
Id: cif_fix_values 1715 2011-07-08 13:25:40Z adriana 
;
_cod_original_cell_volume 700.66(2)
_cod_database_code 2213366
_cod_database_fobs_code 2213366

loop_
_symmetry_equiv_pos_as_xyz
'x, y, z'
'-x, -y, z+1/2'
'x+1/2, -y, z'
'-x+1/2, y, z+1/2'

loop_
_atom_site_type_symbol
_atom_site_label
_atom_site_fract_x
_atom_site_fract_y
_atom_site_fract_z
_atom_site_U_iso_or_equiv
_atom_site_adp_type
_atom_site_calc_flag
_atom_site_occupancy
O O1 0.26655(11) 0.4245(2) 0.49999(18) 0.0281(3) Uani d 1
N N1 0.29363(13) 1.0779(3) 0.2067(2) 0.0246(4) Uani d 1
C C1 0.37908(13) 0.9581(3) 0.1919(2) 0.0203(4) Uani d 1
C C2 0.45965(15) 1.0078(3) 0.1013(2) 0.0244(4) Uani d 1
C C3 0.53265(15) 0.8489(4) 0.0993(2) 0.0257(4) Uani d 1
C C4 0.52637(14) 0.6458(3) 0.1862(2) 0.0258(4) Uani d 1
C C5 0.44695(14) 0.5987(3) 0.2777(2) 0.0216(4) Uani d 1
C C6 0.37122(13) 0.7567(3) 0.28066(19) 0.0190(3) Uani d 1
C C7 0.27630(14) 0.7600(3) 0.3492(2) 0.0201(4) Uani d 1
C C8 0.23266(15) 0.9593(3) 0.2984(2) 0.0244(4) Uani d 1
C C9 0.22880(14) 0.5972(3) 0.4472(2) 0.0219(4) Uani d 1
H H1 0.281(2) 1.216(5) 0.153(4) 0.047(8) Uiso d 1
H H2 0.4644(19) 1.148(4) 0.042(3) 0.028(7) Uiso d 1
H H3 0.590(2) 0.870(5) 0.027(4) 0.044(9) Uiso d 1
H H4 0.5805(19) 0.540(5) 0.183(4) 0.037(7) Uiso d 1
H H5 0.4432(17) 0.461(4) 0.334(3) 0.020(6) Uiso d 1
H H8 0.169(2) 1.007(5) 0.316(4) 0.036(7) Uiso d 1
H H9 0.1626(17) 0.638(4) 0.466(3) 0.022(6) Uiso d 1

loop_
_atom_site_aniso_label
_atom_site_aniso_U_11
_atom_site_aniso_U_22
_atom_site_aniso_U_33
_atom_site_aniso_U_12
_atom_site_aniso_U_13
_atom_site_aniso_U_23
O1 0.0332(8) 0.0218(6) 0.0292(7) 0.0000(6) 0.0022(6) 0.0071(6)
N1 0.0322(9) 0.0182(7) 0.0233(8) 0.0048(6) 0.0001(7) 0.0052(6)
C1 0.0276(9) 0.0155(7) 0.0179(7) -0.0005(6) -0.0032(7) 0.0002(7)
C2 0.0330(10) 0.0197(9) 0.0204(8) -0.0069(7) -0.0017(8) 0.0016(7)
C3 0.0234(9) 0.0307(10) 0.0231(8) -0.0064(7) 0.0010(7) -0.0013(8)
C4 0.0249(9) 0.0262(9) 0.0262(9) 0.0017(7) -0.0009(8) 0.0003(8)
C5 0.0258(9) 0.0187(8) 0.0203(7) 0.0005(7) -0.0028(7) 0.0016(7)
C6 0.0253(8) 0.0170(7) 0.0147(7) -0.0022(6) -0.0026(7) 0.0002(6)
C7 0.0254(9) 0.0179(7) 0.0169(7) 0.0009(6) -0.0006(6) 0.0016(6)
C8 0.0290(10) 0.0226(8) 0.0217(8) 0.0050(7) 0.0007(7) 0.0023(7)
C9 0.0257(10) 0.0220(8) 0.0182(8) -0.0001(7) 0.0028(7) -0.0020(7)

loop_
_atom_type_symbol
_atom_type_description
_atom_type_scat_dispersion_real
_atom_type_scat_dispersion_imag
_atom_type_scat_source
C C 0.0033 0.0016 'International Tables Vol C Tables 4.2.6.8 and 6.1.1.4'
H H 0.0000 0.0000 'International Tables Vol C Tables 4.2.6.8 and 6.1.1.4'
N N 0.0061 0.0033 'International Tables Vol C Tables 4.2.6.8 and 6.1.1.4'
O O 0.0106 0.0060 'International Tables Vol C Tables 4.2.6.8 and 6.1.1.4'

loop_
_geom_angle_atom_site_label_1
_geom_angle_atom_site_label_2
_geom_angle_atom_site_label_3
_geom_angle
C8 N1 C1 109.28(16)
C8 N1 H1 127.1(19)
C1 N1 H1 123.5(19)
N1 C1 C2 129.28(17)
N1 C1 C6 108.00(16)
C2 C1 C6 122.63(17)
C3 C2 C1 117.20(17)
C3 C2 H2 121.1(16)
C1 C2 H2 121.7(16)
C2 C3 C4 121.29(19)
C2 C3 H3 120.1(17)
C4 C3 H3 118.4(17)
C5 C4 C3 121.32(19)
C5 C4 H4 120.4(17)
C3 C4 H4 118.3(17)
C4 C5 C6 118.50(17)
C4 C5 H5 120.5(15)
C6 C5 H5 121.0(15)
C5 C6 C1 119.06(17)
C5 C6 C7 134.52(16)
C1 C6 C7 106.27(15)
C8 C7 C9 122.99(18)
C8 C7 C6 106.37(16)
C9 C7 C6 130.62(17)
N1 C8 C7 110.08(18)
N1 C8 H8 122.1(18)
C7 C8 H8 127.6(18)
O1 C9 C7 124.71(18)
O1 C9 H9 123.4(15)
C7 C9 H9 111.9(15)

loop_
_geom_bond_atom_site_label_1
_geom_bond_atom_site_label_2
_geom_bond_distance
O1 C9 1.228(2)
N1 C8 1.350(3)
N1 C1 1.386(2)
N1 H1 0.95(3)
C1 C2 1.395(3)
C1 C6 1.410(2)
C2 C3 1.378(3)
C2 H2 0.97(3)
C3 C4 1.409(3)
C3 H3 1.02(3)
C4 C5 1.383(3)
C4 H4 0.98(3)
C5 C6 1.403(3)
C5 H5 0.94(2)
C6 C7 1.445(3)
C7 C8 1.388(3)
C7 C9 1.434(3)
C8 H8 0.94(3)
C9 H9 0.96(2)

loop_
_geom_hbond_atom_site_label_D
_geom_hbond_atom_site_label_H
_geom_hbond_atom_site_label_A
_geom_hbond_site_symmetry_A
_geom_hbond_distance_DH
_geom_hbond_distance_HA
_geom_hbond_distance_DA
_geom_hbond_angle_DHA
N1 H1 O1 4_564 0.95(3) 1.91(3) 2.826(2) 161(3)

loop_
_geom_torsion_atom_site_label_1
_geom_torsion_atom_site_label_2
_geom_torsion_atom_site_label_3
_geom_torsion_atom_site_label_4
_geom_torsion
C8 N1 C1 C2 175.59(18)
C8 N1 C1 C6 -0.8(2)
N1 C1 C2 C3 -175.09(19)
C6 C1 C2 C3 0.9(3)
C1 C2 C3 C4 -0.5(3)
C2 C3 C4 C5 -0.4(3)
C3 C4 C5 C6 1.0(3)
C4 C5 C6 C1 -0.6(3)
C4 C5 C6 C7 174.08(19)
N1 C1 C6 C5 176.42(17)
C2 C1 C6 C5 -0.3(2)
N1 C1 C6 C7 0.35(18)
C2 C1 C6 C7 -176.38(17)
C5 C6 C7 C8 -174.9(2)
C1 C6 C7 C8 0.25(19)
C5 C6 C7 C9 3.4(3)
C1 C6 C7 C9 178.53(19)
C1 N1 C8 C7 1.0(2)
C9 C7 C8 N1 -179.22(18)
C6 C7 C8 N1 -0.8(2)
C8 C7 C9 O1 -176.6(2)
C6 C7 C9 O1 5.4(3)

loop_
_cod_related_entry_id
_cod_related_entry_database
_cod_related_entry_code
1 ChemSpider 9838
